data_1545775
loop_
_publ_author_name
'Rekhroukh, Feriel'
'Blons, Charlie'
'Estevez, Laura'
'Ladeira, Sonia'
'Miqueu, Karinne'
'Amgoune, Abderrahmane'
'Bourissou, Didier'

_publ_section_title
;
 Gold(III)-arene complexes by insertion of olefins into gold-aryl bonds
;
_journal_name_full 'Chem. Sci.'
_journal_paper_doi 10.1039/C7SC00145B
_journal_year 2017
_chemical_compound_source 'synthesis as described'
_chemical_formula_moiety 'C22 H25 Au I P'
_chemical_formula_sum 'C22 H25 Au I P'
_chemical_formula_weight 644.26
_chemical_name_systematic
;
 ?
;
_space_group_IT_number 4
_symmetry_cell_setting monoclinic
_symmetry_Int_Tables_number 4
_symmetry_space_group_name_Hall 'P 2yb'
_symmetry_space_group_name_H-M 'P 1 21 1'
_atom_sites_solution_hydrogens geom
_atom_sites_solution_primary direct
_atom_sites_solution_secondary difmap
_audit_update_record
;
2017-01-10 deposited with the CCDC.
2017-04-18 downloaded from the CCDC.
;
_cell_angle_alpha 90
_cell_angle_beta 94.266(2)
_cell_angle_gamma 90
_cell_formula_units_Z 2
_cell_length_a 8.4290(3)
_cell_length_b 10.7662(3)
_cell_length_c 11.6292(3)
_cell_measurement_reflns_used 9969
_cell_measurement_temperature 193(2)
_cell_measurement_theta_max 78.33
_cell_measurement_theta_min 3.81
_cell_measurement_wavelength 1.54178
_cell_volume 1052.41(5)
_computing_cell_refinement 'APEX2 and SAINT (Bruker, 2008)'
_computing_data_collection 'APEX2 (Bruker, 2008)'
_computing_data_reduction 'SAINT (Bruker, 2008)'
_computing_molecular_graphics 'Ortep-3 for Windows (Farrugia, 2013)'
_computing_publication_material 'WinGX publication routines (Farrugia, 2013)'
_computing_structure_refinement 'SHELXL-2014 (Sheldrick, 2014)'
_computing_structure_solution 'SHELXS-2014 (Sheldrick, 2014)'
_diffrn_ambient_temperature 193(2)
_diffrn_measured_fraction_theta_full 0.984
_diffrn_measured_fraction_theta_max 0.975
_diffrn_measurement_device_type 'Bruker D8 VENTURE'
_diffrn_measurement_method 'phi and omega scans'
_diffrn_radiation_monochromator 'multilayer optics'
_diffrn_radiation_probe x-ray
_diffrn_radiation_source 'microfocus sealed tube'
_diffrn_radiation_type CuK\a
_diffrn_radiation_wavelength 1.54178
_diffrn_reflns_av_R_equivalents 0.0593
_diffrn_reflns_av_unetI/netI 0.0510
_diffrn_reflns_Laue_measured_fraction_full 0.984
_diffrn_reflns_Laue_measured_fraction_max 0.975
_diffrn_reflns_limit_h_max 10
_diffrn_reflns_limit_h_min -10
_diffrn_reflns_limit_k_max 13
_diffrn_reflns_limit_k_min 0
_diffrn_reflns_limit_l_max 14
_diffrn_reflns_limit_l_min 0
_diffrn_reflns_number 3003
_diffrn_reflns_point_group_measured_fraction_full 0.521
_diffrn_reflns_point_group_measured_fraction_max 0.515
_diffrn_reflns_theta_full 67.679
_diffrn_reflns_theta_max 74.491
_diffrn_reflns_theta_min 11.268
_diffrn_standards_decay_% 0
_diffrn_standards_interval_count 0
_diffrn_standards_interval_time 0
_diffrn_standards_number 0
_exptl_absorpt_coefficient_mu 25.366
_exptl_absorpt_correction_T_max 0.7542
_exptl_absorpt_correction_T_min 0.3513
_exptl_absorpt_correction_type multi-scan
_exptl_absorpt_process_details
;
 '(TWINABS; Bruker, 2008/2)'
;
_exptl_crystal_colour colourless
_exptl_crystal_density_diffrn 2.033
_exptl_crystal_description plate
_exptl_crystal_F_000 608
_exptl_crystal_size_max 0.2
_exptl_crystal_size_mid 0.1
_exptl_crystal_size_min 0.05
_refine_diff_density_max 1.558
_refine_diff_density_min -1.107
_refine_diff_density_rms 0.221
_refine_ls_abs_structure_details
;
No quotients, so Flack parameter determined by classical intensity fit
;
_refine_ls_abs_structure_Flack 0.098(13)
_refine_ls_extinction_method none
_refine_ls_goodness_of_fit_ref 0.934
_refine_ls_hydrogen_treatment constr
_refine_ls_matrix_type full
_refine_ls_number_parameters 231
_refine_ls_number_reflns 2196
_refine_ls_number_restraints 1
_refine_ls_restrained_S_all 0.934
_refine_ls_R_factor_all 0.0451
_refine_ls_R_factor_gt 0.0406
_refine_ls_shift/su_max 0
_refine_ls_shift/su_mean 0
_refine_ls_structure_factor_coef Fsqd
_refine_ls_weighting_details 'w=1/[\s^2^(Fo^2^)+(0.1000P)^2^] where P=(Fo^2^+2Fc^2^)/3'
_refine_ls_weighting_scheme calc
_refine_ls_wR_factor_gt 0.1109
_refine_ls_wR_factor_ref 0.1155
_reflns_number_gt 2064
_reflns_number_total 2196
_reflns_threshold_expression 'I > 2\s(I)'
_cod_data_source_file c7sc00145b2.cif
_cod_data_source_block feriel18_0t
_cod_original_sg_symbol_H-M 'P 21'
_cod_database_code 1545775

loop_
_symmetry_equiv_pos_as_xyz
'x, y, z'
'-x, y+1/2, -z'

loop_
_atom_site_label
_atom_site_type_symbol
_atom_site_fract_x
_atom_site_fract_y
_atom_site_fract_z
_atom_site_U_iso_or_equiv
_atom_site_adp_type
_atom_site_occupancy
_atom_site_calc_flag
Au1 Au 0.17600(6) 0.24831(5) 0.27603(4) 0.02171(17) Uani 1 d
I1 I 0.04265(13) 0.23161(12) 0.47509(8) 0.0401(3) Uani 1 d
P1 P 0.0467(5) 0.0732(3) 0.1943(3) 0.0234(7) Uani 1 d
C1 C 0.2757(16) 0.2624(17) 0.1204(9) 0.021(2) Uani 1 d
C2 C 0.2327(19) 0.1720(13) 0.0313(10) 0.022(3) Uani 1 d
C3 C 0.1142(17) 0.0778(14) 0.0502(12) 0.023(3) Uani 1 d
C4 C 0.070(2) -0.0066(17) -0.0361(13) 0.037(4) Uani 1 d
H4 H -0.0022 -0.0722 -0.0227 0.045 Uiso 1 calc
C5 C 0.4110(17) 0.2700(13) -0.0974(11) 0.024(3) Uani 1 d
H5 H 0.4569 0.2731 -0.1696 0.029 Uiso 1 calc
C6 C 0.301(2) 0.1788(17) -0.0749(11) 0.030(4) Uani 1 d
C7 C 0.250(3) 0.0893(14) -0.1621(13) 0.035(4) Uani 1 d
H7 H 0.3001 0.0882 -0.2328 0.042 Uiso 1 calc
C8 C 0.133(3) 0.0071(17) -0.1453(12) 0.039(4) Uani 1 d
H8 H 0.0926 -0.0429 -0.208 0.047 Uiso 1 calc
C9 C 0.452(2) 0.3569(17) -0.0116(15) 0.038(4) Uani 1 d
H9 H 0.529 0.4189 -0.0248 0.046 Uiso 1 calc
C10 C 0.3211(18) 0.3894(14) 0.3436(12) 0.025(3) Uani 1 d
C11 C 0.262(2) 0.5063(15) 0.3716(15) 0.036(4) Uani 1 d
H11 H 0.1516 0.523 0.3603 0.043 Uiso 1 calc
C12 C 0.3830(19) 0.3540(15) 0.0927(12) 0.027(3) Uani 1 d
H12 H 0.4098 0.4173 0.1477 0.032 Uiso 1 calc
C13 C 0.309(3) -0.0507(18) 0.2807(14) 0.042(4) Uani 1 d
H13A H 0.3469 -0.0085 0.2133 0.063 Uiso 1 calc
H13B H 0.3588 -0.1328 0.2889 0.063 Uiso 1 calc
H13C H 0.3368 -0.0014 0.35 0.063 Uiso 1 calc
C14 C 0.368(2) 0.6004(16) 0.4169(14) 0.037(4) Uani 1 d
H14 H 0.3298 0.6817 0.4305 0.044 Uiso 1 calc
C15 C -0.245(3) 0.168(2) 0.121(2) 0.058(6) Uani 1 d
H15A H -0.1887 0.1877 0.0521 0.088 Uiso 1 calc
H15B H -0.2349 0.2374 0.1749 0.088 Uiso 1 calc
H15C H -0.3573 0.1527 0.0979 0.088 Uiso 1 calc
C17 C -0.1719(18) 0.0517(15) 0.1780(15) 0.026(3) Uani 1 d
H17 H -0.194 -0.0191 0.1234 0.032 Uiso 1 calc
C18 C 0.079(3) -0.1848(15) 0.2107(17) 0.048(5) Uani 1 d
H18A H -0.0376 -0.1887 0.2055 0.072 Uiso 1 calc
H18B H 0.1224 -0.2543 0.2575 0.072 Uiso 1 calc
H18C H 0.1165 -0.1902 0.1331 0.072 Uiso 1 calc
C19 C 0.587(2) 0.457(2) 0.4174(13) 0.045(5) Uani 1 d
H19 H 0.6976 0.4409 0.432 0.054 Uiso 1 calc
C20 C 0.480(2) 0.3657(15) 0.3714(13) 0.033(4) Uani 1 d
H20 H 0.5194 0.2845 0.3592 0.04 Uiso 1 calc
C21 C 0.522(3) 0.5732(16) 0.4401(13) 0.038(4) Uani 1 d
H21 H 0.5902 0.6357 0.4737 0.046 Uiso 1 calc
C22 C 0.132(2) -0.0654(14) 0.2651(12) 0.028(3) Uani 1 d
H22 H 0.094 -0.066 0.3444 0.034 Uiso 1 calc
C23 C -0.242(2) 0.020(2) 0.2857(15) 0.044(5) Uani 1 d
H23A H -0.3486 -0.0144 0.2683 0.066 Uiso 1 calc
H23B H -0.2491 0.0949 0.333 0.066 Uiso 1 calc
H23C H -0.1749 -0.0416 0.328 0.066 Uiso 1 calc

loop_
_atom_site_aniso_label
_atom_site_aniso_U_11
_atom_site_aniso_U_22
_atom_site_aniso_U_33
_atom_site_aniso_U_23
_atom_site_aniso_U_13
_atom_site_aniso_U_12
Au1 0.0205(3) 0.0191(3) 0.0259(2) -0.0022(3) 0.00449(18) -0.0010(3)
I1 0.0393(6) 0.0457(8) 0.0376(4) -0.0098(6) 0.0178(4) -0.0105(6)
P1 0.0208(18) 0.0218(18) 0.0276(16) 0.0004(13) 0.0011(14) -0.0025(15)
C1 0.023(6) 0.018(7) 0.021(4) 0.004(6) 0.000(4) -0.004(7)
C2 0.027(8) 0.024(7) 0.014(5) 0.000(5) -0.001(6) 0.000(6)
C3 0.013(7) 0.027(7) 0.028(6) 0.000(6) 0.005(5) 0.005(6)
C4 0.050(12) 0.035(9) 0.028(7) -0.001(6) 0.011(8) -0.007(8)
C5 0.024(7) 0.014(8) 0.035(6) 0.003(5) 0.007(5) 0.001(6)
C6 0.026(8) 0.053(10) 0.009(5) -0.001(6) -0.005(5) 0.006(7)
C7 0.055(12) 0.024(8) 0.027(7) 0.000(6) 0.010(7) 0.011(8)
C8 0.067(13) 0.037(10) 0.011(6) -0.006(6) -0.010(7) 0.011(10)
C9 0.033(10) 0.034(9) 0.048(9) 0.006(7) 0.007(8) -0.004(8)
C10 0.022(8) 0.024(7) 0.029(7) 0.008(5) 0.008(6) -0.005(6)
C11 0.024(9) 0.023(8) 0.061(10) 0.005(7) 0.005(8) -0.006(7)
C12 0.025(8) 0.028(8) 0.027(6) 0.003(6) -0.002(6) -0.006(6)
C13 0.053(12) 0.039(10) 0.033(8) 0.011(7) -0.006(8) 0.010(9)
C14 0.048(11) 0.024(8) 0.039(8) 0.001(6) 0.010(8) -0.014(8)
C15 0.033(11) 0.060(14) 0.083(15) 0.006(11) 0.006(11) 0.017(10)
C17 0.013(7) 0.021(7) 0.043(9) -0.001(6) -0.008(6) -0.001(5)
C18 0.061(13) 0.012(8) 0.067(11) 0.002(7) -0.016(10) 0.006(8)
C19 0.029(10) 0.079(15) 0.027(7) 0.016(8) -0.001(7) -0.001(10)
C20 0.044(11) 0.021(7) 0.034(7) -0.005(6) -0.004(7) 0.003(7)
C21 0.060(13) 0.023(8) 0.030(7) 0.007(6) -0.008(8) -0.018(8)
C22 0.039(9) 0.018(7) 0.027(6) 0.000(5) 0.003(6) 0.000(6)
C23 0.014(8) 0.067(13) 0.052(10) -0.003(9) 0.006(7) -0.018(8)

loop_
_atom_type_symbol
_atom_type_description
_atom_type_scat_dispersion_real
_atom_type_scat_dispersion_imag
_atom_type_scat_source
C C 0.0181 0.0091 'International Tables Vol C Tables 4.2.6.8 and 6.1.1.4'
Br Br -0.6763 1.2805 'International Tables Vol C Tables 4.2.6.8 and 6.1.1.4'
Au Au -4.4197 7.298 'International Tables Vol C Tables 4.2.6.8 and 6.1.1.4'
I I -0.3257 6.8362 'International Tables Vol C Tables 4.2.6.8 and 6.1.1.4'
P P 0.2955 0.4335 'International Tables Vol C Tables 4.2.6.8 and 6.1.1.4'
H H 0 0 'International Tables Vol C Tables 4.2.6.8 and 6.1.1.4'

loop_
_geom_angle_atom_site_label_1
_geom_angle_atom_site_label_2
_geom_angle_atom_site_label_3
_geom_angle
C1 Au1 C10 90.6(6)
C1 Au1 P1 84.9(5)
C10 Au1 P1 171.5(5)
C1 Au1 I1 179.0(4)
C10 Au1 I1 89.7(4)
P1 Au1 I1 94.86(10)
C3 P1 C22 107.4(7)
C3 P1 C17 106.7(7)
C22 P1 C17 107.6(8)
C3 P1 Au1 100.6(5)
C22 P1 Au1 108.5(5)
C17 P1 Au1 124.8(6)
C12 C1 C2 116.3(12)
C12 C1 Au1 124.8(11)
C2 C1 Au1 118.9(11)
C6 C2 C1 119.8(14)
C6 C2 C3 120.2(13)
C1 C2 C3 120.0(12)
C4 C3 C2 120.1(13)
C4 C3 P1 124.4(12)
C2 C3 P1 115.3(10)
C3 C4 C8 118.5(16)
C3 C4 H4 120.7
C8 C4 H4 120.7
C6 C5 C9 118.3(13)
C6 C5 H5 120.8
C9 C5 H5 120.8
C5 C6 C2 121.8(14)
C5 C6 C7 120.5(13)
C2 C6 C7 117.7(16)
C8 C7 C6 121.2(15)
C8 C7 H7 119.4
C6 C7 H7 119.4
C7 C8 C4 121.7(15)
C7 C8 H8 119.1
C4 C8 H8 119.1
C12 C9 C5 120.9(16)
C12 C9 H9 119.6
C5 C9 H9 119.6
C20 C10 C11 117.8(15)
C20 C10 Au1 119.4(12)
C11 C10 Au1 122.6(12)
C10 C11 C14 120.2(17)
C10 C11 H11 119.9
C14 C11 H11 119.9
C9 C12 C1 122.8(15)
C9 C12 H12 118.6
C1 C12 H12 118.6
C22 C13 H13A 109.5
C22 C13 H13B 109.5
H13A C13 H13B 109.5
C22 C13 H13C 109.5
H13A C13 H13C 109.5
H13B C13 H13C 109.5
C21 C14 C11 119.3(17)
C21 C14 H14 120.3
C11 C14 H14 120.3
C17 C15 H15A 109.5
C17 C15 H15B 109.5
H15A C15 H15B 109.5
C17 C15 H15C 109.5
H15A C15 H15C 109.5
H15B C15 H15C 109.5
C23 C17 C15 113.0(17)
C23 C17 P1 113.7(11)
C15 C17 P1 107.9(13)
C23 C17 H17 107.3
C15 C17 H17 107.3
P1 C17 H17 107.3
C22 C18 H18A 109.5
C22 C18 H18B 109.5
H18A C18 H18B 109.5
C22 C18 H18C 109.5
H18A C18 H18C 109.5
H18B C18 H18C 109.5
C21 C19 C20 116.4(18)
C21 C19 H19 121.8
C20 C19 H19 121.8
C10 C20 C19 122.8(17)
C10 C20 H20 118.6
C19 C20 H20 118.6
C14 C21 C19 123.2(17)
C14 C21 H21 118.4
C19 C21 H21 118.4
C18 C22 C13 114.2(16)
C18 C22 P1 114.6(12)
C13 C22 P1 109.0(11)
C18 C22 H22 106.1
C13 C22 H22 106.1
P1 C22 H22 106.1
C17 C23 H23A 109.5
C17 C23 H23B 109.5
H23A C23 H23B 109.5
C17 C23 H23C 109.5
H23A C23 H23C 109.5
H23B C23 H23C 109.5

loop_
_geom_bond_atom_site_label_1
_geom_bond_atom_site_label_2
_geom_bond_distance
Au1 C1 2.057(12)
Au1 C10 2.068(15)
Au1 P1 2.344(4)
Au1 I1 2.6535(10)
P1 C3 1.810(14)
P1 C22 1.826(16)
P1 C17 1.852(15)
C1 C12 1.39(2)
C1 C2 1.448(19)
C2 C6 1.403(18)
C2 C3 1.45(2)
C3 C4 1.39(2)
C4 C8 1.42(2)
C4 H4 0.95
C5 C6 1.39(2)
C5 C9 1.39(2)
C5 H5 0.95
C6 C7 1.44(2)
C7 C8 1.35(3)
C7 H7 0.95
C8 H8 0.95
C9 C12 1.39(2)
C9 H9 0.95
C10 C20 1.38(2)
C10 C11 1.40(2)
C11 C14 1.42(2)
C11 H11 0.95
C12 H12 0.95
C13 C22 1.49(3)
C13 H13A 0.98
C13 H13B 0.98
C13 H13C 0.98
C14 C21 1.34(3)
C14 H14 0.95
C15 C17 1.52(3)
C15 H15A 0.98
C15 H15B 0.98
C15 H15C 0.98
C17 C23 1.46(3)
C17 H17 1
C18 C22 1.49(2)
C18 H18A 0.98
C18 H18B 0.98
C18 H18C 0.98
C19 C21 1.40(3)
C19 C20 1.41(3)
C19 H19 0.95
C20 H20 0.95
C21 H21 0.95
C22 H22 1
C23 H23A 0.98
C23 H23B 0.98
C23 H23C 0.98
